data_4308325
loop_
_publ_author_name
'Marina A. Petrukhina'
'Colin Henck'
'Bo Li'
'Eric Block'
'Jin Jin'
'Shao-Zhong Zhang'
'Rodolphe Clerac'

_publ_section_title
;
Spirocyclic Sulfur and Selenium Ligands as Molecular Rigid Rods in
Coordination of Transition Metal Centers
;
_journal_name_full 'Inorganic Chemistry'
_journal_page_first 77
_journal_page_last 84
_journal_paper_doi 10.1021/ic040102g
_journal_volume 44
_journal_year 2005
_chemical_formula_moiety
;
  [(Cu (C5 O2 F6 H)2)3 (S Se C5 H8)2]
;
_chemical_formula_sum 'C40 H22 Cu3 F36 O12 S2 Se2'
_chemical_formula_weight 1791.24
_chemical_melting_point ?
_chemical_name_systematic
;
  tris(bis(hexafluoroacetylacetonato)-copper(II))
  -bis(mu2-2-thia-6-selenaspiro[3,3]heptane-Se,S)
;
_space_group_IT_number 2
_symmetry_cell_setting triclinic
_symmetry_space_group_name_Hall '-P 1'
_symmetry_space_group_name_H-M 'P -1'
_atom_sites_solution_hydrogens geom
_atom_sites_solution_primary direct
_atom_sites_solution_secondary difmap
_audit_creation_method SHELXL-97
_cell_angle_alpha 91.251(2)
_cell_angle_beta 98.773(2)
_cell_angle_gamma 110.096(2)
_cell_formula_units_Z 1
_cell_length_a 11.2238(15)
_cell_length_b 11.4147(15)
_cell_length_c 12.4732(17)
_cell_measurement_reflns_used 5940
_cell_measurement_temperature 173(2)
_cell_measurement_theta_max 27.80
_cell_measurement_theta_min 2.34
_cell_volume 1478.4(3)
_computing_cell_refinement 'SMART, SAINT'
_computing_data_collection SMART
_computing_data_reduction SAINT
_computing_molecular_graphics 'SHELXP-93 (Sheldrick, 1993)'
_computing_publication_material 'SHELXCIF-93 (Sheldrick, 1993)'
_computing_structure_refinement 'SHELXL-97 (Sheldrick, 1997)'
_computing_structure_solution 'SHELXS-97 (Sheldrick, 1990)'
_diffrn_ambient_temperature 173(2)
_diffrn_measured_fraction_theta_full 0.891
_diffrn_measured_fraction_theta_max 0.891
_diffrn_measurement_device_type 'Brucker SMART APEX CCD'
_diffrn_measurement_method '0.3 deg wide \w exposures'
_diffrn_radiation_monochromator graphite
_diffrn_radiation_source 'fine-focus sealed tube'
_diffrn_radiation_type MoK\a
_diffrn_radiation_wavelength 0.71073
_diffrn_reflns_av_R_equivalents 0.0242
_diffrn_reflns_av_sigmaI/netI 0.0456
_diffrn_reflns_limit_h_max 14
_diffrn_reflns_limit_h_min -14
_diffrn_reflns_limit_k_max 14
_diffrn_reflns_limit_k_min -14
_diffrn_reflns_limit_l_max 16
_diffrn_reflns_limit_l_min -16
_diffrn_reflns_number 12531
_diffrn_reflns_theta_full 28.22
_diffrn_reflns_theta_max 28.22
_diffrn_reflns_theta_min 1.66
_diffrn_standards_decay_% 0
_diffrn_standards_interval_count na
_diffrn_standards_interval_time na
_diffrn_standards_number 'none (area dectector data)'
_exptl_absorpt_coefficient_mu 2.539
_exptl_absorpt_correction_T_max 0.8037
_exptl_absorpt_correction_T_min 0.6721
_exptl_absorpt_correction_type 'multi-scan (SADABS)'
_exptl_crystal_colour green
_exptl_crystal_density_diffrn 2.012
_exptl_crystal_density_meas ?
_exptl_crystal_density_method .
_exptl_crystal_description block
_exptl_crystal_F_000 869
_exptl_crystal_size_max 0.17
_exptl_crystal_size_mid 0.11
_exptl_crystal_size_min 0.09
_refine_diff_density_max 1.397
_refine_diff_density_min -0.878
_refine_diff_density_rms 0.143
_refine_ls_extinction_coef noref
_refine_ls_extinction_method none
_refine_ls_goodness_of_fit_ref 1.049
_refine_ls_hydrogen_treatment mixed
_refine_ls_matrix_type full
_refine_ls_number_parameters 448
_refine_ls_number_reflns 6499
_refine_ls_number_restraints 30
_refine_ls_restrained_S_all 1.062
_refine_ls_R_factor_all 0.0845
_refine_ls_R_factor_gt 0.0625
_refine_ls_shift/su_max 0.001
_refine_ls_shift/su_mean 0.000
_refine_ls_structure_factor_coef Fsqd
_refine_ls_weighting_details 'calc w=1/[\s^2^(Fo^2^)+(0.0609P)^2^+3.8399P] where P=(Fo^2^+2Fc^2^)/3'
_refine_ls_weighting_scheme calc
_refine_ls_wR_factor_gt 0.1660
_refine_ls_wR_factor_ref 0.1828
_reflns_number_gt 4809
_reflns_number_total 6499
_reflns_threshold_expression >2sigma(I)
_cod_data_source_file ic040102g_6.cif
_cod_data_source_block '[(Cu(C5O2F6H)2)3(SSeC5H8)2]_(8)'
_cod_depositor_comments
;
The following automatic conversions were performed:
_chemical_melting_point value 'not measured' changed to '?' - value
is undefined or not given.
Automatic conversion script
Id: cif_fix_values 1382 2010-08-28 14:56:29Z saulius 
;
_cod_database_code 4308325

loop_
_symmetry_equiv_pos_as_xyz
'x, y, z'
'-x, -y, -z'

loop_
_atom_site_label
_atom_site_type_symbol
_atom_site_fract_x
_atom_site_fract_y
_atom_site_fract_z
_atom_site_U_iso_or_equiv
_atom_site_adp_type
_atom_site_occupancy
_atom_site_symmetry_multiplicity
_atom_site_calc_flag
_atom_site_refinement_flags
_atom_site_disorder_assembly
_atom_site_disorder_group
Cu1 Cu 0.19421(6) 0.94742(5) 0.38462(5) 0.03531(19) Uani 1 1 d . . .
O1 O 0.2013(3) 0.9360(3) 0.2300(3) 0.0389(8) Uani 1 1 d . A .
O2 O 0.2795(4) 1.1281(3) 0.3982(3) 0.0421(8) Uani 1 1 d . A .
C1 C 0.2480(4) 1.0275(5) 0.1751(4) 0.0348(10) Uani 1 1 d . . .
C2 C 0.3055(5) 1.1552(5) 0.2122(4) 0.0391(11) Uani 1 1 d . A .
H2 H 0.3388 1.2152 0.1627 0.047 Uiso 1 1 calc R . .
C3 C 0.3140(5) 1.1939(4) 0.3197(4) 0.0370(11) Uani 1 1 d . . .
C10 C 0.2390(5) 0.9916(5) 0.0538(4) 0.0427(12) Uani 1 1 d D A 1
F1 F 0.3591(9) 1.0303(11) 0.0247(9) 0.053(3) Uiso 0.33 1 d PD A 1
F2 F 0.1602(15) 1.0319(14) -0.0140(11) 0.076(5) Uiso 0.33 1 d PD A 1
F3 F 0.1962(12) 0.8676(8) 0.0263(9) 0.050(4) Uiso 0.33 1 d PD A 1
F1X F 0.3340(8) 1.0676(8) 0.0097(6) 0.0251(16) Uiso 0.33 1 d PD A 2
F2X F 0.1225(9) 0.9905(13) -0.0006(8) 0.034(2) Uiso 0.33 1 d PD A 2
F3X F 0.2384(13) 0.8715(8) 0.0375(7) 0.026(2) Uiso 0.33 1 d PD A 2
F1Y F 0.2920(17) 0.9073(15) 0.0420(13) 0.091(5) Uiso 0.33 1 d PD A 3
F2Y F 0.2920(11) 1.0944(9) 0.0005(9) 0.054(3) Uiso 0.33 1 d PD A 3
F3Y F 0.1179(12) 0.9458(15) 0.0064(13) 0.084(5) Uiso 0.33 1 d PD A 3
F4 F 0.3029(6) 1.3697(6) 0.4212(6) 0.0472(15) Uiso 0.50 1 d PD A 1
F5 F 0.4894(7) 1.3623(7) 0.4221(6) 0.0450(18) Uiso 0.50 1 d PD A 1
F6 F 0.3772(8) 1.4083(7) 0.2712(6) 0.0556(19) Uiso 0.50 1 d PD A 1
F4X F 0.2733(8) 1.3735(8) 0.3717(7) 0.066(2) Uiso 0.50 1 d PD A 2
F5X F 0.4570(10) 1.3651(11) 0.4413(8) 0.084(3) Uiso 0.50 1 d PD A 2
F6X F 0.4282(7) 1.4014(6) 0.2769(5) 0.0442(15) Uiso 0.50 1 d PD A 2
O3 O 0.0693(3) 0.7752(3) 0.3640(3) 0.0374(7) Uani 1 1 d . B .
O4 O 0.1650(3) 0.9691(3) 0.5324(3) 0.0377(8) Uani 1 1 d . B .
C4 C 0.0882(4) 0.8863(4) 0.5807(4) 0.0309(9) Uani 1 1 d . . .
C5 C 0.0103(5) 0.7648(5) 0.5413(4) 0.0383(11) Uani 1 1 d . B .
H5 H -0.0399 0.7111 0.5875 0.046 Uiso 1 1 calc R . .
C6 C 0.0049(4) 0.7207(4) 0.4350(4) 0.0321(10) Uani 1 1 d . . .
C12 C 0.0860(4) 0.9347(5) 0.6960(4) 0.0351(10) Uani 1 1 d . B .
F7 F 0.0531(4) 1.0367(3) 0.6923(3) 0.0551(8) Uani 1 1 d . . .
F8 F 0.0031(3) 0.8499(3) 0.7476(3) 0.0554(9) Uani 1 1 d . . .
F9 F 0.2019(3) 0.9659(3) 0.7576(2) 0.0448(7) Uani 1 1 d . . .
C13 C -0.0913(5) 0.5893(5) 0.3922(4) 0.0441(12) Uani 1 1 d . B .
F10 F -0.1352(4) 0.5179(3) 0.4717(3) 0.0632(10) Uani 1 1 d . . .
F11 F -0.1931(3) 0.6001(4) 0.3272(3) 0.0705(11) Uani 1 1 d . . .
F12 F -0.0400(4) 0.5271(3) 0.3333(3) 0.0606(9) Uani 1 1 d . . .
Se1 Se 0.3904(2) 0.8545(2) 0.44003(18) 0.0377(6) Uani 0.55 1 d P B 1
S1 S 0.3950(11) 0.8589(11) 0.4409(10) 0.084(4) Uani 0.45 1 d P B 1
C16 C 0.5085(16) 0.9065(15) 0.3407(14) 0.037(5) Uiso 0.50 1 d P B 1
H16A H 0.4912 0.9682 0.2918 0.044 Uiso 0.50 1 calc PR B 1
H16B H 0.5998 0.9370 0.3766 0.044 Uiso 0.50 1 calc PR B 1
C17 C 0.3435(12) 0.7137(12) 0.3603(12) 0.052(3) Uiso 0.50 1 d P B 1
H17A H 0.3526 0.6436 0.4020 0.062 Uiso 0.50 1 calc PR B 1
H17B H 0.2559 0.6898 0.3169 0.062 Uiso 0.50 1 calc PR B 1
C18 C 0.4631(6) 0.7737(6) 0.2852(5) 0.0557(16) Uani 1 1 d . B 1
C19 C 0.4263(16) 0.7297(16) 0.1708(13) 0.070(4) Uiso 0.50 1 d P B 1
H19A H 0.4106 0.7927 0.1228 0.084 Uiso 0.50 1 calc PR B 1
H19B H 0.3537 0.6489 0.1557 0.084 Uiso 0.50 1 calc PR B 1
C20 C 0.564(2) 0.708(2) 0.3216(17) 0.035(6) Uiso 0.50 1 d P B 1
H20A H 0.5244 0.6217 0.3432 0.042 Uiso 0.50 1 calc PR B 1
H20B H 0.6371 0.7582 0.3776 0.042 Uiso 0.50 1 calc PR B 1
Se2 Se 0.6039(9) 0.7136(8) 0.1722(6) 0.0408(8) Uani 0.45 1 d P B 1
S2 S 0.588(2) 0.7142(18) 0.1758(14) 0.059(4) Uani 0.55 1 d P C 1
C16X C 0.4938(16) 0.9137(15) 0.3250(14) 0.038(5) Uiso 0.50 1 d P B 2
H16C H 0.4579 0.9607 0.2714 0.046 Uiso 0.50 1 calc PR B 2
H16D H 0.5862 0.9600 0.3527 0.046 Uiso 0.50 1 calc PR B 2
C17X C 0.3383(10) 0.7250(10) 0.3118(10) 0.038(2) Uiso 0.50 1 d P B 2
H17C H 0.3150 0.6379 0.3329 0.045 Uiso 0.50 1 calc PR B 2
H17D H 0.2704 0.7334 0.2550 0.045 Uiso 0.50 1 calc PR B 2
C19X C 0.4735(11) 0.7776(12) 0.1526(10) 0.045(3) Uiso 0.50 1 d P B 2
H19C H 0.5002 0.8632 0.1280 0.054 Uiso 0.50 1 calc PR B 2
H19D H 0.3946 0.7219 0.1048 0.054 Uiso 0.50 1 calc PR B 2
C20X C 0.573(2) 0.723(2) 0.3141(19) 0.047(7) Uiso 0.50 1 d P B 2
H20C H 0.5441 0.6403 0.3441 0.057 Uiso 0.50 1 calc PR B 2
H20D H 0.6472 0.7823 0.3640 0.057 Uiso 0.50 1 calc PR B 2
Cu2 Cu 0.5000 0.5000 0.0000 0.0340(2) Uani 1 2 d S . .
O5 O 0.5518(3) 0.3797(3) 0.0868(3) 0.0339(7) Uani 1 1 d . . .
C7 C 0.6673(4) 0.3840(4) 0.1110(4) 0.0316(9) Uani 1 1 d . . .
C8 C 0.7757(4) 0.4648(5) 0.0774(4) 0.0353(10) Uani 1 1 d . . .
H8 H 0.8573 0.4591 0.1040 0.042 Uiso 1 1 calc R . .
C14 C 0.6810(5) 0.2825(5) 0.1860(4) 0.0405(11) Uani 1 1 d . . .
F13 F 0.6471(4) 0.2984(4) 0.2815(3) 0.0690(11) Uani 1 1 d . . .
F14 F 0.8010(3) 0.2821(3) 0.2069(3) 0.0639(10) Uani 1 1 d . . .
F15 F 0.6060(3) 0.1688(3) 0.1420(3) 0.0565(9) Uani 1 1 d . . .
O6 O 0.3292(3) 0.4226(3) 0.0371(3) 0.0366(7) Uani 1 1 d . E .
C9 C 0.2319(4) 0.4466(5) -0.0061(4) 0.0366(10) Uani 1 1 d . . .
C15 C 0.1063(6) 0.3634(6) 0.0325(6) 0.0625(18) Uani 1 1 d D E 1
F16 F 0.0008(6) 0.3540(7) -0.0425(6) 0.0577(18) Uiso 0.60 1 d PD E 1
F17 F 0.1063(6) 0.2558(6) 0.0634(6) 0.0585(15) Uiso 0.60 1 d PD E 1
F18 F 0.1001(7) 0.4245(7) 0.1302(6) 0.0703(19) Uiso 0.60 1 d PD E 1
F16X F 0.0008(8) 0.3808(9) -0.0065(8) 0.048(2) Uiso 0.40 1 d PD E 2
F17X F 0.0960(9) 0.2381(8) 0.0081(8) 0.057(2) Uiso 0.40 1 d PD E 2
F18X F 0.1125(13) 0.3740(14) 0.1399(9) 0.092(4) Uiso 0.40 1 d PD E 2

loop_
_atom_site_aniso_label
_atom_site_aniso_U_11
_atom_site_aniso_U_22
_atom_site_aniso_U_33
_atom_site_aniso_U_23
_atom_site_aniso_U_13
_atom_site_aniso_U_12
Cu1 0.0418(4) 0.0294(3) 0.0303(3) 0.0014(2) 0.0136(2) 0.0040(2)
O1 0.0464(19) 0.0367(18) 0.0279(17) 0.0017(14) 0.0124(14) 0.0051(15)
O2 0.057(2) 0.0298(17) 0.0331(18) 0.0040(14) 0.0149(16) 0.0035(16)
C1 0.029(2) 0.038(3) 0.035(2) 0.005(2) 0.0069(19) 0.0079(19)
C2 0.036(3) 0.041(3) 0.036(3) 0.006(2) 0.014(2) 0.004(2)
C3 0.033(2) 0.031(2) 0.041(3) 0.002(2) 0.011(2) 0.0015(19)
C10 0.041(3) 0.046(3) 0.037(3) 0.009(2) 0.009(2) 0.009(2)
C11 0.056(3) 0.032(3) 0.042(3) 0.007(2) 0.013(2) 0.010(2)
O3 0.0413(18) 0.0329(17) 0.0337(17) 0.0010(14) 0.0095(14) 0.0065(15)
O4 0.0403(18) 0.0328(18) 0.0337(18) -0.0010(14) 0.0135(14) 0.0019(14)
C4 0.029(2) 0.033(2) 0.030(2) 0.0065(18) 0.0078(18) 0.0094(18)
C5 0.034(2) 0.037(3) 0.040(3) 0.006(2) 0.013(2) 0.005(2)
C6 0.027(2) 0.028(2) 0.038(2) 0.0026(18) 0.0037(18) 0.0049(18)
C12 0.033(2) 0.036(3) 0.035(2) 0.004(2) 0.0082(19) 0.008(2)
F7 0.071(2) 0.062(2) 0.0466(18) -0.0003(16) 0.0152(16) 0.0399(18)
F8 0.0519(19) 0.061(2) 0.0412(17) 0.0012(15) 0.0251(15) -0.0028(16)
F9 0.0427(16) 0.0498(18) 0.0337(15) -0.0013(13) 0.0007(12) 0.0086(14)
C13 0.043(3) 0.038(3) 0.041(3) -0.001(2) 0.004(2) 0.003(2)
F10 0.069(2) 0.0424(18) 0.055(2) 0.0017(15) 0.0158(17) -0.0121(16)
F11 0.0440(19) 0.064(2) 0.081(3) -0.010(2) -0.0195(18) 0.0045(17)
F12 0.072(2) 0.0374(18) 0.065(2) -0.0113(16) 0.0171(18) 0.0085(16)
Se1 0.0383(13) 0.0481(13) 0.0330(11) 0.0035(9) 0.0122(9) 0.0203(11)
S1 0.058(6) 0.081(7) 0.084(7) -0.034(5) 0.016(5) -0.013(4)
C18 0.054(3) 0.059(4) 0.054(3) -0.027(3) -0.008(3) 0.030(3)
Se2 0.0467(12) 0.0407(15) 0.0338(16) -0.0026(12) 0.0110(13) 0.0125(11)
S2 0.075(9) 0.043(4) 0.052(4) -0.013(3) 0.028(4) 0.004(4)
Cu2 0.0262(4) 0.0418(5) 0.0385(5) 0.0151(4) 0.0132(3) 0.0137(3)
O5 0.0294(16) 0.0364(18) 0.0373(17) 0.0108(14) 0.0091(13) 0.0116(14)
C7 0.032(2) 0.033(2) 0.029(2) -0.0052(18) 0.0027(18) 0.0112(19)
C8 0.026(2) 0.040(3) 0.039(3) 0.004(2) 0.0064(19) 0.0101(19)
C14 0.035(3) 0.039(3) 0.045(3) 0.003(2) 0.002(2) 0.012(2)
F13 0.101(3) 0.077(3) 0.0398(18) 0.0222(18) 0.0166(19) 0.042(2)
F14 0.0402(18) 0.053(2) 0.092(3) 0.0231(19) -0.0075(17) 0.0154(16)
F15 0.0534(19) 0.0323(16) 0.073(2) 0.0035(15) -0.0016(17) 0.0068(14)
O6 0.0271(16) 0.0425(19) 0.0423(19) 0.0100(15) 0.0145(14) 0.0107(14)
C9 0.027(2) 0.039(3) 0.042(3) 0.000(2) 0.006(2) 0.010(2)
C15 0.037(3) 0.052(4) 0.098(5) 0.029(4) 0.011(3) 0.014(3)

loop_
_atom_type_symbol
_atom_type_description
_atom_type_scat_dispersion_real
_atom_type_scat_dispersion_imag
_atom_type_scat_source
C C 0.0033 0.0016 'International Tables Vol C Tables 4.2.6.8 and 6.1.1.4'
H H 0.0000 0.0000 'International Tables Vol C Tables 4.2.6.8 and 6.1.1.4'
O O 0.0106 0.0060 'International Tables Vol C Tables 4.2.6.8 and 6.1.1.4'
F F 0.0171 0.0103 'International Tables Vol C Tables 4.2.6.8 and 6.1.1.4'
S S 0.1246 0.1234 'International Tables Vol C Tables 4.2.6.8 and 6.1.1.4'
Cu Cu 0.3201 1.2651 'International Tables Vol C Tables 4.2.6.8 and 6.1.1.4'
Se Se -0.0929 2.2259 'International Tables Vol C Tables 4.2.6.8 and 6.1.1.4'

loop_
_geom_angle_atom_site_label_1
_geom_angle_atom_site_label_2
_geom_angle_atom_site_label_3
_geom_angle
_geom_angle_site_symmetry_1
_geom_angle_site_symmetry_3
_geom_angle_publ_flag
O2 Cu1 O4 85.21(14) . . n
O2 Cu1 O1 92.53(14) . . n
O4 Cu1 O1 170.81(15) . . n
O2 Cu1 O3 165.86(16) . . n
O4 Cu1 O3 92.10(14) . . n
O1 Cu1 O3 87.94(14) . . n
O2 Cu1 Se1 104.68(13) . . y
O4 Cu1 Se1 96.02(12) . . y
O1 Cu1 Se1 93.17(12) . . y
O3 Cu1 Se1 89.40(12) . . y
O2 Cu1 S1 103.5(3) . . y
O4 Cu1 S1 96.0(3) . . y
O1 Cu1 S1 93.2(3) . . y
O3 Cu1 S1 90.6(3) . . y
Se1 Cu1 S1 1.2(3) . . y
C1 O1 Cu1 125.4(3) . . n
C3 O2 Cu1 124.6(3) . . n
O1 C1 C2 127.7(4) . . n
O1 C1 C10 114.4(4) . . n
C2 C1 C10 117.9(4) . . n
C3 C2 C1 120.7(4) . . n
C3 C2 H2 119.6 . . n
C1 C2 H2 119.6 . . n
O2 C3 C2 128.9(5) . . n
O2 C3 C11 112.4(4) . . n
C2 C3 C11 118.7(4) . . n
F2 C10 F3 103.6(9) . . n
F2 C10 F1 109.9(9) . . n
F3 C10 F1 102.0(8) . . n
F2 C10 C1 114.9(8) . . n
F3 C10 C1 114.7(6) . . n
F1 C10 C1 110.8(6) . . n
F6 C11 F4 106.7(6) . . n
F6 C11 F5 113.3(6) . . n
F4 C11 F5 102.1(6) . . n
F6 C11 C3 113.4(5) . . n
F4 C11 C3 111.6(5) . . n
F5 C11 C3 109.1(5) . . n
C6 O3 Cu1 124.6(3) . . n
C4 O4 Cu1 125.4(3) . . n
O4 C4 C5 128.2(4) . . n
O4 C4 C12 112.1(4) . . n
C5 C4 C12 119.7(4) . . n
C4 C5 C6 120.9(4) . . n
C4 C5 H5 119.5 . . n
C6 C5 H5 119.5 . . n
O3 C6 C5 128.7(4) . . n
O3 C6 C13 112.5(4) . . n
C5 C6 C13 118.9(4) . . n
F9 C12 F7 107.8(4) . . n
F9 C12 F8 106.9(4) . . n
F7 C12 F8 107.8(4) . . n
F9 C12 C4 110.7(4) . . n
F7 C12 C4 110.3(4) . . n
F8 C12 C4 113.1(4) . . n
F12 C13 F11 107.0(5) . . n
F12 C13 F10 107.4(5) . . n
F11 C13 F10 107.7(5) . . n
F12 C13 C6 111.9(4) . . n
F11 C13 C6 109.4(4) . . n
F10 C13 C6 113.2(4) . . n
C17 Se1 C16 81.5(7) . . y
C17 Se1 Cu1 105.3(5) . . y
C16 Se1 Cu1 108.9(5) . . y
C18 C16 Se1 91.7(8) . . y
C18 C16 H16A 113.3 . . n
Se1 C16 H16A 113.3 . . n
C18 C16 H16B 113.3 . . n
Se1 C16 H16B 113.3 . . n
H16A C16 H16B 110.7 . . n
C17 S1 C16 82.9(8) . . y
C18 C17 Se1 91.9(6) . . y
C18 C17 H17A 113.3 . . n
Se1 C17 H17A 113.3 . . n
C18 C17 H17B 113.3 . . n
Se1 C17 H17B 113.3 . . n
H17A C17 H17B 110.6 . . n
C19 C18 C16 130.5(11) . . y
C19 C18 C20 99.8(10) . . y
C16 C18 C20 111.0(11) . . y
C19 C18 C17 114.0(9) . . y
C16 C18 C17 94.6(8) . . y
C20 C18 C17 105.1(10) . . y
C18 C19 Se2 89.9(8) . . y
C18 C19 H19A 113.7 . . n
Se2 C19 H19A 113.7 . . n
C18 C19 H19B 113.7 . . n
Se2 C19 H19B 113.7 . . n
H19A C19 H19B 110.9 . . n
C18 C20 Se2 89.3(10) . . y
C18 C20 H20A 113.8 . . n
Se2 C20 H20A 113.8 . . n
C18 C20 H20B 113.8 . . n
Se2 C20 H20B 113.8 . . n
H20A C20 H20B 111.0 . . n
C20 Se2 C19 70.0(8) . . y
H16C C16X H16D 111.1 . . n
H17C C17X H17D 110.8 . . n
H19C C19X H19D 110.7 . . n
H20C C20X H20D 110.2 . . n
C19 S2 C20 77.6(13) . . y
O6 Cu2 O6 180.0 . 2_665 n
O6 Cu2 O5 92.74(13) . 2_665 n
O6 Cu2 O5 87.26(13) 2_665 2_665 n
O6 Cu2 O5 87.26(13) . . n
O6 Cu2 O5 92.74(13) 2_665 . n
O5 Cu2 O5 180.00(18) 2_665 . n
C7 O5 Cu2 123.9(3) . . n
O5 C7 C8 128.3(4) . . n
O5 C7 C14 112.7(4) . . n
C8 C7 C14 119.0(4) . . n
C9 C8 C7 121.5(4) 2_665 . n
C9 C8 H8 119.3 2_665 . n
C7 C8 H8 119.3 . . n
F15 C14 F13 107.4(5) . . n
F15 C14 F14 106.9(4) . . n
F13 C14 F14 106.9(4) . . n
F15 C14 C7 111.2(4) . . n
F13 C14 C7 111.1(4) . . n
F14 C14 C7 113.0(4) . . n
C9 O6 Cu2 123.5(3) . . n
O6 C9 C8 129.3(4) . 2_665 n
O6 C9 C15 112.3(4) . . n
C8 C9 C15 118.4(4) 2_665 . n
F17 C15 F16 112.7(6) . . n
F17 C15 F18 102.1(7) . . n
F16 C15 F18 108.9(6) . . n
F17 C15 C9 115.3(5) . . n
F16 C15 C9 110.7(6) . . n
F18 C15 C9 106.5(6) . . n

loop_
_geom_bond_atom_site_label_1
_geom_bond_atom_site_label_2
_geom_bond_distance
_geom_bond_site_symmetry_2
_geom_bond_publ_flag
Cu1 O2 1.943(3) . y
Cu1 O4 1.945(3) . y
Cu1 O1 1.946(3) . y
Cu1 O3 1.967(3) . y
Cu1 Se1 2.761(2) . y
Cu1 S1 2.776(12) . y
O1 C1 1.264(6) . n
O2 C3 1.274(6) . n
C1 C2 1.409(7) . n
C1 C10 1.538(7) . n
C2 C3 1.381(7) . n
C2 H2 0.9500 . n
C3 C11 1.552(7) . n
C10 F2 1.333(11) . n
C10 F3 1.346(10) . n
C10 F1 1.375(10) . n
C11 F6 1.341(8) . n
C11 F4 1.345(8) . n
C11 F5 1.383(9) . n
O3 C6 1.266(5) . n
O4 C4 1.274(5) . n
C4 C5 1.391(7) . n
C4 C12 1.535(6) . n
C5 C6 1.394(7) . n
C5 H5 0.9500 . n
C6 C13 1.542(7) . n
C12 F9 1.332(6) . n
C12 F7 1.336(6) . n
C12 F8 1.345(5) . n
C13 F12 1.327(6) . n
C13 F11 1.340(7) . n
C13 F10 1.341(6) . n
S1 C17 1.74(2) . y
Se1 C17 1.743(13) . y
S1 C16 1.928(16) . y
Se1 C16 1.908(16) . y
C16 C18 1.534(17) . y
C16 H16A 0.9900 . n
C16 H16B 0.9900 . n
C17 C18 1.711(14) . y
C17 H17A 0.9900 . n
C17 H17B 0.9900 . n
C18 C19 1.452(16) . y
C18 C20 1.58(2) . y
C19 S2 1.85(2) . y
C19 Se2 2.061(19) . y
C19 H19A 0.9900 . n
C19 H19B 0.9900 . n
C20 S2 2.01(3) . y
C20 Se2 1.98(2) . y
C20 H20A 0.9900 . n
C20 H20B 0.9900 . n
Se2 Cu2 2.995(8) . y
S2 Cu2 3.035(19) . y
C16X H16C 0.9900 . n
C16X H16D 0.9900 . n
C17X H17C 0.9900 . n
C17X H17D 0.9900 . n
C19X H19C 0.9900 . n
C19X H19D 0.9900 . n
C20X H20C 0.9900 . n
C20X H20D 0.9900 . n
Cu2 O6 1.948(3) . y
Cu2 O6 1.948(3) 2_665 y
Cu2 O5 1.954(3) 2_665 y
Cu2 O5 1.954(3) . y
O5 C7 1.268(5) . n
C7 C8 1.381(6) . n
C7 C14 1.538(7) . n
C8 C9 1.377(7) 2_665 n
C8 H8 0.9500 . n
C14 F15 1.331(6) . n
C14 F13 1.331(6) . n
C14 F14 1.334(6) . n
O6 C9 1.261(6) . n
C9 C8 1.377(7) 2_665 n
C9 C15 1.558(7) . n
C15 F17 1.296(8) . n
C15 F16 1.363(8) . n
C15 F18 1.414(10) . n
